data_7055366
loop_
_publ_author_name
'Klingenberg, Margarita A.'
'Bogachenkov, Alexander S.'
'Kinzhalov, Mikhail A.'
'Vasilyev, Aleksander V.'
'Boyarskiy, Vadim P.'

_publ_section_title
;
 1,4-Dihydrophosphinolines and their complexes with group 10 metals
;
_journal_issue 4
_journal_name_full 'New J. Chem.'
_journal_page_first 3336
_journal_paper_doi 10.1039/C5NJ03038B
_journal_volume 40
_journal_year 2016
_chemical_formula_moiety 'C34 H32 Br2 Cl2 P2 Pd, 2(C H2 Cl2)'
_chemical_formula_sum 'C36 H36 Br2 Cl6 P2 Pd'
_chemical_formula_weight 1009.51
_chemical_name_systematic
;
 ? 
;
_space_group_crystal_system triclinic
_space_group_IT_number 2
_space_group_name_Hall '-P 1'
_space_group_name_H-M_alt 'P -1'
_symmetry_space_group_name_Hall '-P 1'
_symmetry_space_group_name_H-M 'P -1'
_atom_sites_solution_hydrogens geom
_atom_sites_solution_primary iterative
_atom_sites_solution_secondary difmap
_audit_creation_date 2015-10-13
_audit_creation_method
;
  Olex2 1.2-ac2
  (compiled 2012.03.27 svn.r2268, GUI svn.r4156)
;
_audit_update_record
;
2015-10-20 deposited with the CCDC.
2016-02-09 downloaded from the CCDC.
;
_cell_angle_alpha 103.246(5)
_cell_angle_beta 106.855(5)
_cell_angle_gamma 107.784(5)
_cell_formula_units_Z 1
_cell_length_a 8.7824(4)
_cell_length_b 11.1066(6)
_cell_length_c 11.4473(6)
_cell_measurement_reflns_used 3299
_cell_measurement_temperature 100(2)
_cell_measurement_theta_max 29.2377
_cell_measurement_theta_min 2.6162
_cell_volume 953.73(11)
_computing_cell_refinement
;
CrysAlisPro, Agilent Technologies,
Version 1.171.36.20 (release 27-06-2012 CrysAlis171 .NET)
(compiled Jul 11 2012,15:38:31)
;
_computing_data_collection
;
CrysAlisPro, Agilent Technologies,
Version 1.171.36.20 (release 27-06-2012 CrysAlis171 .NET)
(compiled Jul 11 2012,15:38:31)
;
_computing_data_reduction
;
CrysAlisPro, Agilent Technologies,
Version 1.171.36.20 (release 27-06-2012 CrysAlis171 .NET)
(compiled Jul 11 2012,15:38:31)
;
_computing_molecular_graphics
;
O. V. Dolomanov, L. J. Bourhis, R. J. Gildea, J. A. K. Howard and H. Puschmann,
OLEX2: a complete structure solution, refinement and analysis program.
J. Appl. Cryst. (2009). 42, 339-341.
;
_computing_publication_material
;
O. V. Dolomanov, L. J. Bourhis, R. J. Gildea, J. A. K. Howard and H. Puschmann,
OLEX2: a complete structure solution, refinement and analysis program.
J. Appl. Cryst. (2009). 42, 339-341.
;
_computing_structure_refinement
;
SHELXL, G.M. Sheldrick, Acta Cryst.
(2008). A64, 112-122
;
_computing_structure_solution 'J. Appl. Cryst. (2007) 40, 786-790'
_diffrn_ambient_temperature 100(2)
_diffrn_detector_area_resol_mean 16.2096
_diffrn_measured_fraction_theta_full 0.9828
_diffrn_measured_fraction_theta_max 0.9828
_diffrn_measurement_details
;
  1 omega  -29.00    2.00   1.0000   25.0000
omega____ theta____ kappa____ phi______ frames
    -      -17.8777   57.0000 -180.0000 31

  2 omega  -79.00  -53.00   1.0000   25.0000
omega____ theta____ kappa____ phi______ frames
    -      -17.8777 -178.0000  -90.0000 26

  3 omega  -24.00   22.00   1.0000   25.0000
omega____ theta____ kappa____ phi______ frames
    -      -17.8777  -99.0000    0.0000 46

  4 omega  -19.00   14.00   1.0000   25.0000
omega____ theta____ kappa____ phi______ frames
    -      -17.8777  -99.0000 -150.0000 33

  5 omega   50.00   95.00   1.0000   25.0000
omega____ theta____ kappa____ phi______ frames
    -       18.8152 -178.0000 -180.0000 45

  6 omega   36.00   67.00   1.0000   25.0000
omega____ theta____ kappa____ phi______ frames
    -       18.8152  178.0000 -150.0000 31

  7 omega   -7.00   87.00   1.0000   25.0000
omega____ theta____ kappa____ phi______ frames
    -       18.8152   38.0000    0.0000 94

  8 omega  -39.00   48.00   1.0000   25.0000
omega____ theta____ kappa____ phi______ frames
    -       18.8152  -19.0000  150.0000 87
;
_diffrn_measurement_device_type 'Xcalibur, Eos'
_diffrn_measurement_method '\w scans'
_diffrn_orient_matrix_UB_11 -0.0235843000
_diffrn_orient_matrix_UB_12 0.0031092000
_diffrn_orient_matrix_UB_13 -0.0636332000
_diffrn_orient_matrix_UB_21 0.0852437000
_diffrn_orient_matrix_UB_22 0.0476322000
_diffrn_orient_matrix_UB_23 0.0174643000
_diffrn_orient_matrix_UB_31 0.0254719000
_diffrn_orient_matrix_UB_32 -0.0533098000
_diffrn_orient_matrix_UB_33 -0.0204318000
_diffrn_radiation_monochromator graphite
_diffrn_radiation_type 'Mo K\a'
_diffrn_radiation_wavelength 0.7107
_diffrn_reflns_av_R_equivalents 0.0263
_diffrn_reflns_av_unetI/netI 0.0454
_diffrn_reflns_limit_h_max 11
_diffrn_reflns_limit_h_min -10
_diffrn_reflns_limit_k_max 14
_diffrn_reflns_limit_k_min -14
_diffrn_reflns_limit_l_max 14
_diffrn_reflns_limit_l_min -14
_diffrn_reflns_number 7578
_diffrn_reflns_theta_full 27.49
_diffrn_reflns_theta_max 27.49
_diffrn_reflns_theta_min 2.62
_diffrn_source 'Enhance (Mo) X-ray Source'
_exptl_absorpt_coefficient_mu 3.112
_exptl_absorpt_correction_T_max 1.00000
_exptl_absorpt_correction_T_min 0.93175
_exptl_absorpt_correction_type multi-scan
_exptl_absorpt_process_details
;
CrysAlisPro, Agilent Technologies,
Version 1.171.36.20 (release 27-06-2012 CrysAlis171 .NET)
(compiled Jul 11 2012,15:38:31)
Empirical absorption correction using spherical harmonics,
 implemented in SCALE3 ABSPACK scaling algorithm.
;
_exptl_crystal_colour colorless
_exptl_crystal_density_diffrn 1.758
_exptl_crystal_density_method 'not measured'
_exptl_crystal_description tables
_exptl_crystal_F_000 500
_exptl_crystal_recrystallization_method 'Re-crystallisation from solvent: '
_exptl_crystal_size_max 0.24
_exptl_crystal_size_mid 0.16
_exptl_crystal_size_min 0.10
_refine_diff_density_max 2.650
_refine_diff_density_min -0.501
_refine_diff_density_rms 0.137
_refine_ls_extinction_method none
_refine_ls_goodness_of_fit_ref 1.045
_refine_ls_hydrogen_treatment mixed
_refine_ls_matrix_type full
_refine_ls_number_parameters 198
_refine_ls_number_reflns 4114
_refine_ls_number_restraints 0
_refine_ls_restrained_S_all 1.045
_refine_ls_R_factor_all 0.0631
_refine_ls_R_factor_gt 0.0511
_refine_ls_shift/su_max 0.000
_refine_ls_shift/su_mean 0.000
_refine_ls_structure_factor_coef Fsqd
_refine_ls_weighting_details 'calc w=1/[\s^2^(Fo^2^)+(0.0675P)^2^+1.7012P] where P=(Fo^2^+2Fc^2^)/3'
_refine_ls_weighting_scheme calc
_refine_ls_wR_factor_gt 0.1245
_refine_ls_wR_factor_ref 0.1339
_reflns_number_gt 3390
_reflns_number_total 4114
_reflns_threshold_expression >2sigma(I)
_cod_data_source_file c5nj03038b2.cif
_cod_data_source_block km868
_cod_depositor_comments 'Adding full bibliography for 7055365--7055370.cif.'
_cod_original_cell_volume 953.72(9)
_cod_database_code 7055366
_chemical_oxdiff_formula 'pt1 C15 N4 Cl2'
_reflns_odcompleteness_completeness 98.28
_reflns_odcompleteness_iscentric 1
_reflns_odcompleteness_theta 26.32

loop_
_space_group_symop_id
_space_group_symop_operation_xyz
1 'x, y, z'
2 '-x, -y, -z'

loop_
_atom_site_label
_atom_site_type_symbol
_atom_site_fract_x
_atom_site_fract_y
_atom_site_fract_z
_atom_site_U_iso_or_equiv
_atom_site_adp_type
_atom_site_occupancy
_atom_site_symmetry_multiplicity
_atom_site_calc_flag
_atom_site_refinement_flags
Pd1 Pd 0.5000 0.5000 0.5000 0.02833(15) Uani 1 2 d S
Br1 Br 0.27794(7) 0.80982(5) 0.47916(5) 0.03619(16) Uani 1 1 d .
Cl1 Cl 0.65113(17) 0.43635(13) 0.38228(12) 0.0361(3) Uani 1 1 d .
Cl3 Cl 0.7013(3) 0.96729(16) 0.96119(16) 0.0558(4) Uani 1 1 d .
P1 P 0.38635(16) 0.58616(12) 0.34436(12) 0.0293(3) Uani 1 1 d .
Cl2 Cl 0.7611(2) 0.94950(16) 0.72075(15) 0.0504(4) Uani 1 1 d .
C11 C 0.5417(7) 0.7282(5) 0.3312(5) 0.0337(11) Uani 1 1 d .
C6 C 0.1234(7) 0.2781(5) -0.0706(5) 0.0372(11) Uani 1 1 d .
H6 H 0.0722 0.2163 -0.1551 0.045 Uiso 1 1 calc R
C14 C 0.7797(7) 0.9392(5) 0.3023(5) 0.0389(12) Uani 1 1 d .
H14 H 0.8592 1.0100 0.2928 0.047 Uiso 1 1 calc R
C2 C 0.2129(7) 0.6359(5) 0.3574(5) 0.0319(10) Uani 1 1 d .
C15 C 0.6032(8) 0.9081(5) 0.2456(6) 0.0407(12) Uani 1 1 d .
H15 H 0.5643 0.9578 0.1978 0.049 Uiso 1 1 calc R
C3 C 0.0484(7) 0.5539(5) 0.2942(5) 0.0314(10) Uani 1 1 d .
H3 H -0.0333 0.5863 0.3078 0.038 Uiso 1 1 calc R
C10 C 0.0955(6) 0.3937(5) 0.1256(5) 0.0286(10) Uani 1 1 d .
C12 C 0.7203(7) 0.7616(5) 0.3893(5) 0.0344(11) Uani 1 1 d .
H12 H 0.7603 0.7140 0.4393 0.041 Uiso 1 1 calc R
C9 C 0.2760(6) 0.4643(5) 0.1804(5) 0.0293(3) Uani 1 1 d .
C5 C 0.0233(7) 0.3001(5) -0.0026(5) 0.0346(11) Uani 1 1 d .
H5 H -0.0963 0.2518 -0.0423 0.042 Uiso 1 1 calc R
C4 C -0.0190(6) 0.4101(5) 0.2006(5) 0.0309(10) Uani 1 1 d .
C16 C 0.4847(7) 0.8025(5) 0.2604(5) 0.0363(11) Uani 1 1 d .
H16 H 0.3666 0.7819 0.2226 0.044 Uiso 1 1 calc R
C13 C 0.8368(7) 0.8651(5) 0.3724(5) 0.0380(11) Uani 1 1 d .
H13 H 0.9549 0.8850 0.4087 0.046 Uiso 1 1 calc R
C17 C -0.2080(6) 0.3715(5) 0.1089(5) 0.0362(11) Uani 1 1 d .
H17A H -0.2721 0.3935 0.1595 0.054 Uiso 1 1 calc R
H17B H -0.2610 0.2765 0.0602 0.054 Uiso 1 1 calc R
H17C H -0.2083 0.4207 0.0499 0.054 Uiso 1 1 calc R
C19 C 0.7310(10) 0.8695(6) 0.8326(6) 0.0533(16) Uani 1 1 d .
H19A H 0.8313 0.8497 0.8680 0.064 Uiso 1 1 calc R
H19B H 0.6304 0.7845 0.7874 0.064 Uiso 1 1 calc R
C18 C -0.0209(7) 0.3160(5) 0.2817(5) 0.0347(11) Uani 1 1 d .
H18A H 0.0956 0.3384 0.3393 0.052 Uiso 1 1 calc R
H18B H -0.0700 0.2239 0.2242 0.052 Uiso 1 1 calc R
H18C H -0.0896 0.3273 0.3318 0.052 Uiso 1 1 calc R
C8 C 0.3772(6) 0.4392(5) 0.1076(5) 0.0293(3) Uani 1 1 d .
H8 H 0.4970 0.4870 0.1451 0.035 Uiso 1 1 calc R
C7 C 0.3058(6) 0.3507(5) -0.0105(5) 0.0293(3) Uani 1 1 d .
H7 H 0.3750 0.3353 -0.0552 0.035 Uiso 1 1 calc R

loop_
_atom_site_aniso_label
_atom_site_aniso_U_11
_atom_site_aniso_U_22
_atom_site_aniso_U_33
_atom_site_aniso_U_23
_atom_site_aniso_U_13
_atom_site_aniso_U_12
Pd1 0.0306(3) 0.0281(3) 0.0265(3) 0.0108(2) 0.0106(2) 0.0114(2)
Br1 0.0410(3) 0.0314(3) 0.0349(3) 0.0077(2) 0.0144(2) 0.0160(2)
Cl1 0.0428(7) 0.0418(7) 0.0337(6) 0.0168(5) 0.0189(5) 0.0230(6)
Cl3 0.0860(12) 0.0471(8) 0.0469(8) 0.0192(7) 0.0325(8) 0.0343(9)
P1 0.0314(6) 0.0283(6) 0.0291(6) 0.0116(5) 0.0118(5) 0.0121(5)
Cl2 0.0510(8) 0.0502(8) 0.0436(8) 0.0179(7) 0.0179(6) 0.0112(7)
C11 0.040(3) 0.029(2) 0.030(2) 0.010(2) 0.013(2) 0.012(2)
C6 0.047(3) 0.035(3) 0.032(3) 0.011(2) 0.019(2) 0.018(2)
C14 0.045(3) 0.026(2) 0.042(3) 0.009(2) 0.022(2) 0.008(2)
C2 0.043(3) 0.028(2) 0.027(2) 0.0091(19) 0.013(2) 0.017(2)
C15 0.054(3) 0.031(3) 0.042(3) 0.016(2) 0.020(3) 0.018(3)
C3 0.037(3) 0.031(2) 0.032(3) 0.013(2) 0.017(2) 0.018(2)
C10 0.032(2) 0.026(2) 0.031(2) 0.0125(19) 0.014(2) 0.013(2)
C12 0.035(3) 0.032(3) 0.032(3) 0.008(2) 0.011(2) 0.013(2)
C9 0.0314(6) 0.0283(6) 0.0291(6) 0.0116(5) 0.0118(5) 0.0121(5)
C5 0.032(3) 0.033(3) 0.031(3) 0.008(2) 0.009(2) 0.010(2)
C4 0.027(2) 0.031(2) 0.033(3) 0.010(2) 0.012(2) 0.011(2)
C16 0.039(3) 0.036(3) 0.036(3) 0.014(2) 0.016(2) 0.015(2)
C13 0.038(3) 0.031(3) 0.041(3) 0.008(2) 0.017(2) 0.010(2)
C17 0.031(3) 0.037(3) 0.036(3) 0.008(2) 0.010(2) 0.013(2)
C19 0.081(5) 0.040(3) 0.053(4) 0.020(3) 0.036(4) 0.031(3)
C18 0.039(3) 0.034(3) 0.033(3) 0.014(2) 0.015(2) 0.014(2)
C8 0.0314(6) 0.0283(6) 0.0291(6) 0.0116(5) 0.0118(5) 0.0121(5)
C7 0.0314(6) 0.0283(6) 0.0291(6) 0.0116(5) 0.0118(5) 0.0121(5)

loop_
_atom_type_symbol
_atom_type_description
_atom_type_scat_dispersion_real
_atom_type_scat_dispersion_imag
_atom_type_scat_source
C C 0.0033 0.0016 'International Tables Vol C Tables 4.2.6.8 and 6.1.1.4'
H H 0.0000 0.0000 'International Tables Vol C Tables 4.2.6.8 and 6.1.1.4'
Cl Cl 0.1484 0.1585 'International Tables Vol C Tables 4.2.6.8 and 6.1.1.4'
Br Br -0.2901 2.4595 'International Tables Vol C Tables 4.2.6.8 and 6.1.1.4'
Pd Pd -0.9988 1.0072 'International Tables Vol C Tables 4.2.6.8 and 6.1.1.4'
P P 0.1023 0.0942 'International Tables Vol C Tables 4.2.6.8 and 6.1.1.4'

loop_
_geom_angle_atom_site_label_1
_geom_angle_atom_site_label_2
_geom_angle_atom_site_label_3
_geom_angle
_geom_angle_site_symmetry_1
_geom_angle_site_symmetry_3
Cl1 Pd1 Cl1 180.00(7) . 2_666
Cl1 Pd1 P1 91.06(4) 2_666 .
Cl1 Pd1 P1 88.94(4) . .
Cl1 Pd1 P1 88.94(4) 2_666 2_666
Cl1 Pd1 P1 91.06(4) . 2_666
P1 Pd1 P1 180.0 . 2_666
C11 P1 Pd1 115.80(17) . .
C2 P1 Pd1 116.06(16) . .
C2 P1 C11 105.7(2) . .
C2 P1 C9 99.2(2) . .
C9 P1 Pd1 113.84(16) . .
C9 P1 C11 104.3(2) . .
C12 C11 P1 120.5(4) . .
C16 C11 P1 120.1(4) . .
C16 C11 C12 119.3(5) . .
C5 C6 H6 120.4 . .
C5 C6 C7 119.2(5) . .
C7 C6 H6 120.4 . .
C15 C14 H14 120.0 . .
C13 C14 H14 120.0 . .
C13 C14 C15 120.0(5) . .
P1 C2 Br1 116.9(3) . .
C3 C2 Br1 120.3(4) . .
C3 C2 P1 122.6(4) . .
C14 C15 H15 120.1 . .
C14 C15 C16 119.9(5) . .
C16 C15 H15 120.1 . .
C2 C3 H3 117.4 . .
C2 C3 C4 125.1(4) . .
C4 C3 H3 117.4 . .
C9 C10 C5 116.6(4) . .
C9 C10 C4 122.7(4) . .
C5 C10 C4 120.7(4) . .
C11 C12 H12 120.0 . .
C13 C12 C11 119.9(5) . .
C13 C12 H12 120.0 . .
C10 C9 P1 121.4(4) . .
C10 C9 C8 120.0(4) . .
C8 C9 P1 118.6(4) . .
C6 C5 C10 122.3(5) . .
C6 C5 H5 118.9 . .
C10 C5 H5 118.9 . .
C3 C4 C10 112.3(4) . .
C3 C4 C17 107.8(4) . .
C3 C4 C18 107.9(4) . .
C10 C4 C17 112.1(4) . .
C10 C4 C18 108.4(4) . .
C17 C4 C18 108.3(4) . .
C11 C16 C15 120.3(5) . .
C11 C16 H16 119.8 . .
C15 C16 H16 119.8 . .
C14 C13 C12 120.6(5) . .
C14 C13 H13 119.7 . .
C12 C13 H13 119.7 . .
C4 C17 H17A 109.5 . .
C4 C17 H17B 109.5 . .
C4 C17 H17C 109.5 . .
H17A C17 H17B 109.5 . .
H17A C17 H17C 109.5 . .
H17B C17 H17C 109.5 . .
Cl3 C19 H19A 109.0 . .
Cl3 C19 H19B 109.0 . .
Cl2 C19 Cl3 112.9(3) . .
Cl2 C19 H19A 109.0 . .
Cl2 C19 H19B 109.0 . .
H19A C19 H19B 107.8 . .
C4 C18 H18A 109.5 . .
C4 C18 H18B 109.5 . .
C4 C18 H18C 109.5 . .
H18A C18 H18B 109.5 . .
H18A C18 H18C 109.5 . .
H18B C18 H18C 109.5 . .
C9 C8 H8 119.2 . .
C7 C8 C9 121.6(5) . .
C7 C8 H8 119.2 . .
C6 C7 H7 119.9 . .
C8 C7 C6 120.3(5) . .
C8 C7 H7 119.9 . .

loop_
_geom_bond_atom_site_label_1
_geom_bond_atom_site_label_2
_geom_bond_distance
_geom_bond_site_symmetry_2
Pd1 Cl1 2.2916(12) .
Pd1 Cl1 2.2916(12) 2_666
Pd1 P1 2.3281(12) .
Pd1 P1 2.3281(12) 2_666
Br1 C2 1.906(5) .
Cl3 C19 1.754(6) .
P1 C11 1.813(5) .
P1 C2 1.804(5) .
P1 C9 1.809(5) .
Cl2 C19 1.753(6) .
C11 C12 1.403(7) .
C11 C16 1.383(7) .
C6 H6 0.9300 .
C6 C5 1.370(7) .
C6 C7 1.417(7) .
C14 H14 0.9300 .
C14 C15 1.389(8) .
C14 C13 1.376(8) .
C2 C3 1.315(7) .
C15 H15 0.9300 .
C15 C16 1.391(8) .
C3 H3 0.9300 .
C3 C4 1.524(7) .
C10 C9 1.400(7) .
C10 C5 1.412(7) .
C10 C4 1.525(7) .
C12 H12 0.9300 .
C12 C13 1.381(7) .
C9 C8 1.428(7) .
C5 H5 0.9300 .
C4 C17 1.546(7) .
C4 C18 1.548(7) .
C16 H16 0.9300 .
C13 H13 0.9300 .
C17 H17A 0.9600 .
C17 H17B 0.9600 .
C17 H17C 0.9600 .
C19 H19A 0.9700 .
C19 H19B 0.9700 .
C18 H18A 0.9600 .
C18 H18B 0.9600 .
C18 H18C 0.9600 .
C8 H8 0.9300 .
C8 C7 1.308(7) .
C7 H7 0.9300 .

loop_
_geom_torsion_atom_site_label_1
_geom_torsion_atom_site_label_2
_geom_torsion_atom_site_label_3
_geom_torsion_atom_site_label_4
_geom_torsion
_geom_torsion_site_symmetry_1
Pd1 P1 C11 C12 14.1(5) .
Pd1 P1 C11 C16 -167.7(4) .
Pd1 P1 C2 Br1 82.2(3) .
Pd1 P1 C2 C3 -92.8(4) .
Pd1 P1 C9 C10 96.9(4) .
Pd1 P1 C9 C8 -82.0(4) .
Br1 C2 C3 C4 -176.4(4) .
Cl1 Pd1 P1 C11 -65.09(18) .
Cl1 Pd1 P1 C11 114.91(18) 2_666
Cl1 Pd1 P1 C2 170.05(19) .
Cl1 Pd1 P1 C2 -9.95(19) 2_666
Cl1 Pd1 P1 C9 -124.16(18) 2_666
Cl1 Pd1 P1 C9 55.84(18) .
P1 Pd1 P1 C11 125(19) 2_666
P1 Pd1 P1 C2 0(20) 2_666
P1 Pd1 P1 C9 -114(19) 2_666
P1 C11 C12 C13 176.3(4) .
P1 C11 C16 C15 -177.4(4) .
P1 C2 C3 C4 -1.6(7) .
P1 C9 C8 C7 178.8(4) .
C11 P1 C2 Br1 -47.7(3) .
C11 P1 C2 C3 137.4(4) .
C11 P1 C9 C10 -136.0(4) .
C11 P1 C9 C8 45.1(4) .
C11 C12 C13 C14 2.1(8) .
C14 C15 C16 C11 -0.1(8) .
C2 P1 C11 C12 144.1(4) .
C2 P1 C11 C16 -37.7(5) .
C2 P1 C9 C10 -27.0(4) .
C2 P1 C9 C8 154.1(4) .
C2 C3 C4 C10 -33.6(7) .
C2 C3 C4 C17 -157.5(5) .
C2 C3 C4 C18 85.8(6) .
C15 C14 C13 C12 -1.3(8) .
C10 C9 C8 C7 -0.2(7) .
C12 C11 C16 C15 0.9(8) .
C9 P1 C11 C12 -111.8(4) .
C9 P1 C11 C16 66.4(5) .
C9 P1 C2 Br1 -155.5(3) .
C9 P1 C2 C3 29.6(5) .
C9 C10 C5 C6 0.4(7) .
C9 C10 C4 C3 34.9(6) .
C9 C10 C4 C17 156.4(4) .
C9 C10 C4 C18 -84.2(5) .
C9 C8 C7 C6 1.0(7) .
C5 C6 C7 C8 -1.1(8) .
C5 C10 C9 P1 -179.4(4) .
C5 C10 C9 C8 -0.5(7) .
C5 C10 C4 C3 -148.1(5) .
C5 C10 C4 C17 -26.6(6) .
C5 C10 C4 C18 92.8(5) .
C4 C10 C9 P1 -2.3(6) .
C4 C10 C9 C8 176.6(4) .
C4 C10 C5 C6 -176.8(5) .
C16 C11 C12 C13 -1.9(7) .
C13 C14 C15 C16 0.3(8) .
C7 C6 C5 C10 0.4(8) .
